data_7010072
loop_
_publ_author_name
'Jiang, Feilong'
'Olmstead, Marilyn M.'
'Balch, Alan L.'

_publ_section_title
;
 Aurophilic attractions: one cation, [Au{C(OMe)NMeH}2]+, but three
 different structural arrangements in the solid state salts
;
_journal_issue 22
_journal_name_full 'Journal of the Chemical Society, Dalton Transactions'
_journal_page_first 4098
_journal_paper_doi 10.1039/b005684g
_journal_year 2000
_chemical_formula_sum 'C8 H14 Au F3 N2 O4'
_chemical_formula_weight 456.18
_chemical_name_common '[Au(CH3OCNHCH3)2][CF3COO]'
_chemical_name_systematic
; 
 ? 
;
_space_group_IT_number 62
_symmetry_cell_setting orthorhombic
_symmetry_space_group_name_Hall '-P 2ac 2n'
_symmetry_space_group_name_H-M 'P n m a'
_atom_sites_solution_hydrogens geom
_atom_sites_solution_primary direct
_atom_sites_solution_secondary difmap
_audit_creation_method SHELXL-97
_cell_angle_alpha 90.00
_cell_angle_beta 90.00
_cell_angle_gamma 90.00
_cell_formula_units_Z 4
_cell_length_a 6.5408(3)
_cell_length_b 13.5187(7)
_cell_length_c 14.8583(8)
_cell_measurement_reflns_used 4721
_cell_measurement_temperature 89(2)
_cell_measurement_theta_max 31.4
_cell_measurement_theta_min 2.7
_cell_volume 1313.82(12)
_computing_cell_refinement 'Bruker SAINT'
_computing_data_collection 'Bruker SMART'
_computing_data_reduction 'Bruker SAINT'
_computing_molecular_graphics 'SHELXTL 5.03, XP (Sheldrick, 1994)'
_computing_publication_material 'SHELXL-97 (Sheldrick, 1997)'
_computing_structure_refinement 'SHELXL-97 (Sheldrick, 1997)'
_computing_structure_solution 'SHELXS-97 (Sheldrick, 1990)'
_diffrn_ambient_temperature 89(2)
_diffrn_measured_fraction_theta_full 0.967
_diffrn_measured_fraction_theta_max 0.967
_diffrn_measurement_device_type 'Bruker SMART 1000'
_diffrn_measurement_method \w
_diffrn_radiation_monochromator graphite
_diffrn_radiation_source 'normal-focus sealed tube'
_diffrn_radiation_type MoK\a
_diffrn_radiation_wavelength 0.71073
_diffrn_reflns_av_R_equivalents 0.0145
_diffrn_reflns_av_sigmaI/netI 0.0197
_diffrn_reflns_limit_h_max 9
_diffrn_reflns_limit_h_min -9
_diffrn_reflns_limit_k_max 19
_diffrn_reflns_limit_k_min -19
_diffrn_reflns_limit_l_max 21
_diffrn_reflns_limit_l_min -21
_diffrn_reflns_number 18055
_diffrn_reflns_theta_full 31.50
_diffrn_reflns_theta_max 31.50
_diffrn_reflns_theta_min 3.01
_diffrn_standards_decay_% <0.1
_diffrn_standards_number '50 frames remeasured'
_exptl_absorpt_coefficient_mu 11.242
_exptl_absorpt_correction_T_max 0.5519
_exptl_absorpt_correction_T_min 0.1334
_exptl_absorpt_correction_type empirical
_exptl_absorpt_process_details 'sadabs 2.0'
_exptl_crystal_colour 'pale yellow/green'
_exptl_crystal_density_diffrn 2.306
_exptl_crystal_density_method 'not measured'
_exptl_crystal_description needle
_exptl_crystal_F_000 856
_exptl_crystal_size_max 0.30
_exptl_crystal_size_mid 0.08
_exptl_crystal_size_min 0.06
_refine_diff_density_max 1.090
_refine_diff_density_min -1.006
_refine_diff_density_rms 0.119
_refine_ls_extinction_coef 'three reflections omitted'
_refine_ls_extinction_method none
_refine_ls_goodness_of_fit_ref 1.068
_refine_ls_hydrogen_treatment constr
_refine_ls_matrix_type full
_refine_ls_number_parameters 96
_refine_ls_number_reflns 2192
_refine_ls_number_restraints 2
_refine_ls_restrained_S_all 1.076
_refine_ls_R_factor_all 0.0202
_refine_ls_R_factor_gt 0.0171
_refine_ls_shift/su_max 0.021
_refine_ls_shift/su_mean 0.001
_refine_ls_structure_factor_coef Fsqd
_refine_ls_weighting_details 'calc w=1/[\s^2^(Fo^2^)+(0.0172P)^2^+1.3293P] where P=(Fo^2^+2Fc^2^)/3'
_refine_ls_weighting_scheme calc
_refine_ls_wR_factor_gt 0.0395
_refine_ls_wR_factor_ref 0.0405
_reflns_number_gt 2003
_reflns_number_total 2192
_reflns_threshold_expression >2sigma(I)
_cod_data_source_file b005684g.txt
_cod_data_source_block mn1067
_cod_original_sg_symbol_H-M Pnma
_cod_database_code 7010072

loop_
_symmetry_equiv_pos_as_xyz
'x, y, z'
'-x+1/2, -y, z+1/2'
'x+1/2, -y+1/2, -z+1/2'
'-x, y+1/2, -z'
'-x, -y, -z'
'x-1/2, y, -z-1/2'
'-x-1/2, y-1/2, z-1/2'
'x, -y-1/2, z'

loop_
_atom_site_label
_atom_site_type_symbol
_atom_site_fract_x
_atom_site_fract_y
_atom_site_fract_z
_atom_site_U_iso_or_equiv
_atom_site_adp_type
_atom_site_occupancy
_atom_site_symmetry_multiplicity
_atom_site_calc_flag
_atom_site_refinement_flags
_atom_site_disorder_assembly
_atom_site_disorder_group
Au1 Au 0.143433(17) 0.7500 0.242506(7) 0.01655(4) Uani 1 2 d S . .
O1 O 0.1484(3) 0.53670(13) 0.17946(11) 0.0203(3) Uani 1 1 d . . .
N1 N 0.1350(3) 0.55538(16) 0.32590(13) 0.0186(4) Uani 1 1 d . . .
H1 H 0.1326 0.5931 0.3742 0.022 Uiso 1 1 calc R . .
C1 C 0.1425(3) 0.5999(2) 0.24799(13) 0.0173(4) Uani 1 1 d . . .
C2 C 0.1302(4) 0.4480(2) 0.33992(16) 0.0239(5) Uani 1 1 d . . .
H2A H 0.2674 0.4207 0.3309 0.036 Uiso 1 1 calc R . .
H2B H 0.0354 0.4178 0.2969 0.036 Uiso 1 1 calc R . .
H2C H 0.0845 0.4338 0.4014 0.036 Uiso 1 1 calc R . .
C3 C 0.1529(4) 0.5785(2) 0.08986(14) 0.0248(5) Uani 1 1 d . . .
H3A H 0.2602 0.6289 0.0865 0.037 Uiso 1 1 calc R . .
H3B H 0.0202 0.6088 0.0764 0.037 Uiso 1 1 calc R . .
H3C H 0.1811 0.5261 0.0460 0.037 Uiso 1 1 calc R . .
F1A F 0.4305(5) 0.6708(2) 0.60666(18) 0.0714(12) Uani 0.867(4) 1 d P A 1
F2A F 0.1980(6) 0.7500 0.67114(18) 0.0579(11) Uani 0.867(4) 2 d SP A 1
F1B F 0.331(3) 0.8221(12) 0.6500(11) 0.053 Uiso 0.133(4) 1 d PD A 2
F2B F 0.528(3) 0.7500 0.5686(14) 0.053 Uiso 0.133(4) 2 d SPD A 2
O2 O 0.1458(3) 0.66611(17) 0.48267(13) 0.0384(5) Uani 1 1 d . . .
C4 C 0.1891(5) 0.7500 0.5105(2) 0.0216(6) Uani 1 2 d S . .
C5 C 0.3212(6) 0.7500 0.5971(2) 0.0262(7) Uani 1 2 d SD . .

loop_
_atom_site_aniso_label
_atom_site_aniso_U_11
_atom_site_aniso_U_22
_atom_site_aniso_U_33
_atom_site_aniso_U_23
_atom_site_aniso_U_13
_atom_site_aniso_U_12
Au1 0.01320(6) 0.01693(6) 0.01952(6) 0.000 -0.00002(4) 0.000
O1 0.0210(8) 0.0208(8) 0.0192(7) -0.0018(6) 0.0008(6) 0.0016(7)
N1 0.0167(9) 0.0191(9) 0.0200(8) -0.0011(7) -0.0005(6) -0.0011(7)
C1 0.0113(9) 0.0204(11) 0.0202(9) -0.0021(7) 0.0000(8) -0.0007(7)
C2 0.0249(12) 0.0204(12) 0.0265(11) 0.0046(8) -0.0009(8) 0.0003(9)
C3 0.0266(12) 0.0306(13) 0.0172(9) 0.0005(8) 0.0000(8) 0.0001(11)
F1A 0.100(2) 0.0579(18) 0.0567(16) -0.0163(12) -0.0391(17) 0.0551(17)
F2A 0.070(3) 0.087(3) 0.0162(12) 0.000 -0.0008(13) 0.000
O2 0.0466(13) 0.0452(13) 0.0235(9) -0.0108(8) 0.0037(8) -0.0223(10)
C4 0.0187(16) 0.0310(18) 0.0152(12) 0.000 0.0026(10) 0.000
C5 0.035(2) 0.0158(15) 0.0274(16) 0.000 -0.0096(13) 0.000

loop_
_atom_type_symbol
_atom_type_description
_atom_type_scat_dispersion_real
_atom_type_scat_dispersion_imag
_atom_type_scat_source
C C 0.0033 0.0016 'International Tables Vol C Tables 4.2.6.8 and 6.1.1.4'
H H 0.0000 0.0000 'International Tables Vol C Tables 4.2.6.8 and 6.1.1.4'
Au Au -2.0133 8.8022 'International Tables Vol C Tables 4.2.6.8 and 6.1.1.4'
F F 0.0171 0.0103 'International Tables Vol C Tables 4.2.6.8 and 6.1.1.4'
N N 0.0061 0.0033 'International Tables Vol C Tables 4.2.6.8 and 6.1.1.4'
O O 0.0106 0.0060 'International Tables Vol C Tables 4.2.6.8 and 6.1.1.4'

loop_
_geom_angle_atom_site_label_1
_geom_angle_atom_site_label_2
_geom_angle_atom_site_label_3
_geom_angle
_geom_angle_site_symmetry_1
_geom_angle_site_symmetry_3
_geom_angle_publ_flag
C1 Au1 C1 175.39(11) . 8_575 ?
C1 Au1 Au1 89.67(6) . 6_556 ?
C1 Au1 Au1 89.67(6) 8_575 6_556 ?
C1 Au1 Au1 90.02(6) . 6_656 ?
C1 Au1 Au1 90.02(6) 8_575 6_656 ?
Au1 Au1 Au1 172.209(7) 6_556 6_656 ?
C1 O1 C3 117.0(2) . . ?
C1 N1 C2 125.7(2) . . ?
N1 C1 O1 112.6(2) . . ?
N1 C1 Au1 119.75(17) . . ?
O1 C1 Au1 127.67(16) . . ?
O2 C4 O2 132.4(3) . 8_575 ?
O2 C4 C5 113.82(17) . . ?
O2 C4 C5 113.82(17) 8_575 . ?
F1B C5 F1B 102.1(17) 8_575 . ?
F1B C5 F1A 42.3(8) 8_575 . ?
F1B C5 F1A 123.1(9) . . ?
F1B C5 F1A 123.1(9) 8_575 8_575 ?
F1B C5 F1A 42.3(8) . 8_575 ?
F1A C5 F1A 111.5(4) . 8_575 ?
F1B C5 F2A 61.6(9) 8_575 . ?
F1B C5 F2A 61.6(9) . . ?
F1A C5 F2A 103.8(3) . . ?
F1A C5 F2A 103.8(3) 8_575 . ?
F1B C5 F2B 98.0(10) 8_575 . ?
F1B C5 F2B 98.0(10) . . ?
F1A C5 F2B 60.4(4) . . ?
F1A C5 F2B 60.4(4) 8_575 . ?
F2A C5 F2B 143.6(10) . . ?
F1B C5 C4 123.3(9) 8_575 . ?
F1B C5 C4 123.3(9) . . ?
F1A C5 C4 113.5(2) . . ?
F1A C5 C4 113.5(2) 8_575 . ?
F2A C5 C4 109.9(3) . . ?
F2B C5 C4 106.5(9) . . ?

loop_
_geom_bond_atom_site_label_1
_geom_bond_atom_site_label_2
_geom_bond_distance
_geom_bond_site_symmetry_2
_geom_bond_publ_flag
Au1 C1 2.031(3) . ?
Au1 C1 2.031(3) 8_575 ?
Au1 Au1 3.27797(15) 6_556 ?
Au1 Au1 3.27797(15) 6_656 ?
O1 C1 1.330(3) . ?
O1 C3 1.447(3) . ?
N1 C1 1.306(3) . ?
N1 C2 1.467(3) . ?
F1A C5 1.296(3) . ?
F2A C5 1.364(5) . ?
F1B C5 1.254(13) . ?
F2B C5 1.416(16) . ?
O2 C4 1.240(2) . ?
C4 O2 1.240(2) 8_575 ?
C4 C5 1.551(5) . ?
C5 F1B 1.254(13) 8_575 ?
C5 F1A 1.296(3) 8_575 ?

loop_
_geom_hbond_atom_site_label_D
_geom_hbond_atom_site_label_H
_geom_hbond_atom_site_label_A
_geom_hbond_distance_DH
_geom_hbond_distance_HA
_geom_hbond_distance_DA
_geom_hbond_angle_DHA
_geom_hbond_site_symmetry_A
N1 H1 O2 0.88 1.89 2.770(3) 174.7 .
